data_1558390
loop_
_publ_author_name
'Pace, Natalie'
'Rugg, Brandon K.'
'Chang, Christopher H.'
'Reid, Obadiah'
'Thorley, Karl J.'
'Parkin, Sean R.'
'Anthony, John E.'
'Johnson, Justin C.'

_publ_section_title
;
 Conversion between Triplet Pair States is Controlled by Molecular
 Coupling in Pentadithiophene Thin Films
;
_journal_name_full 'Chemical Science'
_journal_paper_doi 10.1039/D0SC02497J
_journal_year 2020
_chemical_formula_moiety 'C60 H76 F2 S2 Si2'
_chemical_formula_sum 'C60 H76 F2 S2 Si2'
_chemical_formula_weight 955.50
_space_group_crystal_system triclinic
_space_group_IT_number 2
_space_group_name_Hall '-P 1'
_space_group_name_H-M_alt 'P -1'
_atom_sites_solution_hydrogens difmap
_atom_sites_solution_primary direct
_atom_sites_solution_secondary difmap
_audit_creation_method SHELXL-2018/3
_audit_update_record
;
2020-05-02 deposited with the CCDC.	2020-06-22 downloaded from the CCDC.
;
_cell_angle_alpha 84.062(1)
_cell_angle_beta 89.316(1)
_cell_angle_gamma 81.541(1)
_cell_formula_units_Z 1
_cell_length_a 9.0185(2)
_cell_length_b 11.1498(2)
_cell_length_c 13.6960(3)
_cell_measurement_reflns_used 9858
_cell_measurement_temperature 90.0(2)
_cell_measurement_theta_max 67.66
_cell_measurement_theta_min 3.24
_cell_volume 1354.90(5)
_computing_cell_refinement '<i>APEX2</i> (Bruker-AXS, 2006)'
_computing_data_collection '<i>APEX2</i> (Bruker-AXS, 2006)'
_computing_data_reduction '<i>APEX2</i> (Bruker-AXS, 2006)'
_computing_molecular_graphics '<i>XP in SHELXTL</i> (Sheldrick, 2008)'
_computing_publication_material '<i>SHELX</i> (Sheldrick, 2008) and <i>CIFFIX</i> (Parkin, 2013)'
_computing_structure_refinement '<i>SHELXL-2018/3</i> (Sheldrick, 2015b)'
_computing_structure_solution '<i>SHELXT</i> (Sheldrick, 2015a)'
_diffrn_ambient_temperature 90.0(2)
_diffrn_detector_area_resol_mean 5.6
_diffrn_measured_fraction_theta_full 0.981
_diffrn_measured_fraction_theta_max 0.981
_diffrn_measurement_device_type 'Bruker X8 Proteum diffractometer'
_diffrn_measurement_method '\f and \w scans'
_diffrn_radiation_type CuK\a
_diffrn_radiation_wavelength 1.54178
_diffrn_reflns_av_R_equivalents 0.0403
_diffrn_reflns_av_unetI/netI 0.0335
_diffrn_reflns_Laue_measured_fraction_full 0.981
_diffrn_reflns_Laue_measured_fraction_max 0.981
_diffrn_reflns_limit_h_max 10
_diffrn_reflns_limit_h_min -9
_diffrn_reflns_limit_k_max 13
_diffrn_reflns_limit_k_min -13
_diffrn_reflns_limit_l_max 15
_diffrn_reflns_limit_l_min -16
_diffrn_reflns_number 17831
_diffrn_reflns_point_group_measured_fraction_full 0.981
_diffrn_reflns_point_group_measured_fraction_max 0.981
_diffrn_reflns_theta_full 67.657
_diffrn_reflns_theta_max 67.657
_diffrn_reflns_theta_min 3.244
_diffrn_source 'fine-focus rotating anode'
_exptl_absorpt_coefficient_mu 1.647
_exptl_absorpt_correction_T_max 0.968
_exptl_absorpt_correction_T_min 0.767
_exptl_absorpt_correction_type multi-scan
_exptl_absorpt_process_details '<i>SADABS</i> (Krause et al., 2015)'
_exptl_crystal_colour green
_exptl_crystal_density_diffrn 1.171
_exptl_crystal_description plate
_exptl_crystal_F_000 514
_exptl_crystal_size_max 0.280
_exptl_crystal_size_mid 0.150
_exptl_crystal_size_min 0.020
_refine_diff_density_max 0.619
_refine_diff_density_min -0.656
_refine_diff_density_rms 0.078
_refine_ls_extinction_method none
_refine_ls_goodness_of_fit_ref 1.080
_refine_ls_hydrogen_treatment constr
_refine_ls_matrix_type full
_refine_ls_number_parameters 349
_refine_ls_number_reflns 4811
_refine_ls_number_restraints 82
_refine_ls_restrained_S_all 1.084
_refine_ls_R_factor_all 0.1007
_refine_ls_R_factor_gt 0.0833
_refine_ls_shift/su_max 0.000
_refine_ls_shift/su_mean 0.000
_refine_ls_structure_factor_coef Fsqd
_refine_ls_weighting_details 'w=1/[\s^2^(Fo^2^)+(0.1489P)^2^+1.6626P] where P=(Fo^2^+2Fc^2^)/3'
_refine_ls_weighting_scheme calc
_refine_ls_wR_factor_gt 0.2428
_refine_ls_wR_factor_ref 0.2655
_reflns_Friedel_coverage 0.000
_reflns_number_gt 3805
_reflns_number_total 4811
_reflns_threshold_expression 'I > 2\s(I)'
_cod_data_source_file d0sc02497j2.cif
_cod_data_source_block x13009
_cod_database_code 1558390
_shelx_shelxl_version_number 2018/3
_shelx_space_group_comment
; 
The symmetry employed for this shelxl refinement is uniquely defined 
by the following loop, which should always be used as a source of 
symmetry information in preference to the above space-group names. 
They are only intended as comments. 
;
_shelx_estimated_absorpt_t_min 0.656
_shelx_estimated_absorpt_t_max 0.968
_exptl_absorpt_special_details
; 
In addition to absorption, multi-scan techniques also correct other slowly 
varying changes in scale factor over reciprocal space, such as those caused 
by x-ray beam inhomogeneity, goniometer imperfection, crystal decomposition, 
crystal longer than the x-ray beam cross section, absorption by the crystal 
mount etc.  These account, by and large, for much of the difference between 
estimated values of Tmin and Tmax and the _exptl_absorpt_correction_ values. 
;

loop_
_space_group_symop_operation_xyz
'x, y, z'
'-x, -y, -z'

loop_
_atom_site_label
_atom_site_type_symbol
_atom_site_fract_x
_atom_site_fract_y
_atom_site_fract_z
_atom_site_U_iso_or_equiv
_atom_site_adp_type
_atom_site_occupancy
_atom_site_site_symmetry_order
_atom_site_calc_flag
_atom_site_refinement_flags_posn
_atom_site_refinement_flags_adp
_atom_site_refinement_flags_occupancy
_atom_site_disorder_assembly
_atom_site_disorder_group
Si1 Si 0.51240(11) 0.86219(9) 0.78360(8) 0.0472(3) Uani 1 1 d . . . . .
C1 C 0.5014(4) 0.5889(3) 0.5670(2) 0.0355(7) Uani 1 1 d . . . . .
C2 C 0.6222(4) 0.5685(3) 0.5010(2) 0.0346(7) Uani 1 1 d . . . . .
C3 C 0.7451(4) 0.6321(3) 0.5002(2) 0.0361(7) Uani 1 1 d . . . . .
H3 H 0.746657 0.691256 0.545201 0.043 Uiso 1 1 calc R U . . .
C4 C 0.8649(4) 0.6122(3) 0.4362(2) 0.0367(7) Uani 1 1 d . . . . .
C5 C 0.9893(4) 0.6764(3) 0.4369(3) 0.0394(8) Uani 1 1 d . . . . .
H5 H 0.992486 0.734950 0.482232 0.047 Uiso 1 1 calc R U . A 1
C6 C 1.1040(4) 0.6543(3) 0.3731(3) 0.0412(8) Uani 0.602(3) 1 d D U P B 1
S7 S 1.2649(3) 0.7237(2) 0.35755(19) 0.0442(5) Uani 0.602(3) 1 d D U P B 1
C8 C 1.3255(8) 0.6314(7) 0.2643(6) 0.0464(15) Uani 0.602(3) 1 d D U P B 1
F1 F 1.4586(4) 0.6456(4) 0.2244(3) 0.0586(9) Uani 0.602(3) 1 d D U P B 1
C9 C 1.233(2) 0.553(2) 0.2437(16) 0.0477(9) Uani 0.602(3) 1 d D U P B 1
H9 H 1.252454 0.496549 0.196000 0.057 Uiso 0.602(3) 1 calc R U P B 1
C10 C 1.1018(4) 0.5659(3) 0.3035(3) 0.0415(8) Uani 0.602(3) 1 d D U P B 1
C6' C 1.1040(4) 0.6543(3) 0.3731(3) 0.0412(8) Uani 0.398(3) 1 d D U P B 2
C7' C 1.240(2) 0.7075(19) 0.3708(15) 0.0442(5) Uani 0.398(3) 1 d D U P B 2
H7' H 1.265022 0.761473 0.415209 0.053 Uiso 0.398(3) 1 calc R U P B 2
F1' F 1.4622(7) 0.6972(6) 0.2688(5) 0.0586(9) Uani 0.398(3) 1 d D U P B 2
C8' C 1.3251(12) 0.6696(11) 0.2970(9) 0.0464(15) Uani 0.398(3) 1 d D U P B 2
S9' S 1.2592(7) 0.5598(7) 0.2325(5) 0.0477(9) Uani 0.398(3) 1 d D U P B 2
C10' C 1.1018(4) 0.5659(3) 0.3035(3) 0.0415(8) Uani 0.398(3) 1 d D U P B 2
C11 C 0.9841(4) 0.5024(3) 0.3009(3) 0.0407(8) Uani 1 1 d . . . . .
H11 H 0.983512 0.444289 0.254904 0.049 Uiso 1 1 calc R U . B 1
C12 C 0.8622(4) 0.5230(3) 0.3666(2) 0.0370(7) Uani 1 1 d . . . . .
C13 C 0.7407(4) 0.4592(3) 0.3671(2) 0.0372(7) Uani 1 1 d . . . . .
H13 H 0.739073 0.400703 0.321559 0.045 Uiso 1 1 calc R U . . .
C14 C 0.6205(4) 0.4781(3) 0.4323(2) 0.0354(7) Uani 1 1 d . . . . .
C15 C 0.5024(4) 0.6786(3) 0.6347(3) 0.0400(8) Uani 1 1 d . . . . .
C16 C 0.5039(4) 0.7528(3) 0.6922(3) 0.0441(8) Uani 1 1 d . . . . .
C17 C 0.4651(10) 0.7843(14) 0.904(3) 0.061(3) Uani 0.733(7) 1 d D U P C 1
H17 H 0.449612 0.848735 0.950665 0.073 Uiso 0.733(7) 1 calc R U P C 1
C18 C 0.3119(8) 0.7404(8) 0.8952(5) 0.0742(18) Uani 0.733(7) 1 d D U P C 1
H18A H 0.239636 0.809469 0.865088 0.089 Uiso 0.733(7) 1 calc R U P C 1
H18B H 0.322666 0.676053 0.849842 0.089 Uiso 0.733(7) 1 calc R U P C 1
C19 C 0.2462(10) 0.6905(9) 0.9916(6) 0.094(2) Uani 0.733(7) 1 d D U P C 1
H19A H 0.234069 0.754100 1.037555 0.113 Uiso 0.733(7) 1 calc R U P C 1
H19B H 0.316290 0.620051 1.021822 0.113 Uiso 0.733(7) 1 calc R U P C 1
C20 C 0.0929(13) 0.6501(13) 0.9746(10) 0.125(5) Uani 0.733(7) 1 d D U P C 1
H20A H 0.013990 0.720762 0.973410 0.188 Uiso 0.733(7) 1 calc R U P C 1
H20B H 0.073375 0.588659 1.027764 0.188 Uiso 0.733(7) 1 calc R U P C 1
H20C H 0.094002 0.615228 0.911697 0.188 Uiso 0.733(7) 1 calc R U P C 1
C21 C 0.5872(14) 0.6853(14) 0.9507(9) 0.083(3) Uani 0.733(7) 1 d D U P C 1
H21A H 0.566041 0.667745 1.020591 0.125 Uiso 0.733(7) 1 calc R U P C 1
H21B H 0.684860 0.713879 0.943108 0.125 Uiso 0.733(7) 1 calc R U P C 1
H21C H 0.589007 0.611099 0.917830 0.125 Uiso 0.733(7) 1 calc R U P C 1
C17' C 0.477(3) 0.788(4) 0.916(8) 0.061(3) Uani 0.267(7) 1 d D U P C 2
H17' H 0.514985 0.839071 0.963133 0.073 Uiso 0.267(7) 1 calc R U P C 2
C18' C 0.315(2) 0.7717(18) 0.9468(15) 0.0742(18) Uani 0.267(7) 1 d D U P C 2
H18C H 0.309094 0.760640 1.019358 0.089 Uiso 0.267(7) 1 calc R U P C 2
H18D H 0.245842 0.846230 0.923312 0.089 Uiso 0.267(7) 1 calc R U P C 2
C19' C 0.267(3) 0.664(2) 0.9060(15) 0.094(2) Uani 0.267(7) 1 d D U P C 2
H19C H 0.359870 0.610716 0.890991 0.113 Uiso 0.267(7) 1 calc R U P C 2
H19D H 0.218448 0.695807 0.841986 0.113 Uiso 0.267(7) 1 calc R U P C 2
C20' C 0.165(4) 0.582(3) 0.957(3) 0.125(5) Uani 0.267(7) 1 d D U P C 2
H20D H 0.150364 0.518313 0.915026 0.188 Uiso 0.267(7) 1 calc R U P C 2
H20E H 0.210769 0.543615 1.019250 0.188 Uiso 0.267(7) 1 calc R U P C 2
H20F H 0.067915 0.629568 0.969748 0.188 Uiso 0.267(7) 1 calc R U P C 2
C21' C 0.575(4) 0.662(5) 0.929(3) 0.083(3) Uani 0.267(7) 1 d D U P C 2
H21D H 0.678125 0.670380 0.909660 0.125 Uiso 0.267(7) 1 calc R U P C 2
H21E H 0.573126 0.628289 0.997820 0.125 Uiso 0.267(7) 1 calc R U P C 2
H21F H 0.535568 0.607194 0.887527 0.125 Uiso 0.267(7) 1 calc R U P C 2
C22 C 0.3650(6) 0.9987(4) 0.7486(3) 0.0618(11) Uani 1 1 d . . . . .
H22 H 0.266733 0.967123 0.749585 0.074 Uiso 1 1 calc R U . . .
C23 C 0.3525(8) 1.0916(5) 0.8239(4) 0.0940(19) Uani 1 1 d . . . . .
H23A H 0.342859 1.047500 0.889698 0.113 Uiso 1 1 calc R U . . .
H23B H 0.447756 1.125878 0.823417 0.113 Uiso 1 1 calc R U . . .
C24 C 0.2288(8) 1.1938(6) 0.8113(6) 0.103(2) Uani 1 1 d D . . . .
H24A H 0.227016 1.232366 0.742773 0.123 Uiso 1 1 calc R U . . .
H24B H 0.244019 1.255924 0.855374 0.123 Uiso 1 1 calc R U . . .
C25 C 0.0841(9) 1.1490(7) 0.8344(6) 0.120(3) Uani 1 1 d D . . . .
H25A H 0.052865 1.109910 0.778690 0.181 Uiso 1 1 calc R U . . .
H25B H 0.007696 1.217726 0.846832 0.181 Uiso 1 1 calc R U . . .
H25C H 0.096206 1.089725 0.892781 0.181 Uiso 1 1 calc R U . . .
C26 C 0.3837(7) 1.0568(5) 0.6450(4) 0.0844(16) Uani 1 1 d . . . . .
H26A H 0.298736 1.120956 0.628323 0.127 Uiso 1 1 calc R U . . .
H26B H 0.387553 0.994730 0.599012 0.127 Uiso 1 1 calc R U . . .
H26C H 0.477040 1.092329 0.640786 0.127 Uiso 1 1 calc R U . . .
C27 C 0.6997(11) 0.9162(10) 0.7705(8) 0.057(2) Uani 0.602(7) 1 d D U P C 1
H27 H 0.697450 0.983773 0.716307 0.069 Uiso 0.602(7) 1 calc R U P C 1
C28 C 0.8249(8) 0.8139(7) 0.7550(7) 0.0694(16) Uani 0.602(7) 1 d D U P C 1
H28A H 0.793124 0.767448 0.703053 0.083 Uiso 0.602(7) 1 calc R U P C 1
H28B H 0.837807 0.757908 0.816226 0.083 Uiso 0.602(7) 1 calc R U P C 1
C29 C 0.9788(11) 0.8515(14) 0.7261(10) 0.090(3) Uani 0.602(7) 1 d D U P C 1
H29A H 1.020964 0.885896 0.781584 0.108 Uiso 0.602(7) 1 calc R U P C 1
H29B H 1.049120 0.779082 0.710570 0.108 Uiso 0.602(7) 1 calc R U P C 1
C30 C 0.9602(16) 0.9470(11) 0.636(1) 0.102(3) Uani 0.602(7) 1 d D U P C 1
H30A H 0.923359 0.911169 0.580328 0.153 Uiso 0.602(7) 1 calc R U P C 1
H30B H 1.057146 0.973375 0.619369 0.153 Uiso 0.602(7) 1 calc R U P C 1
H30C H 0.888116 1.017383 0.651054 0.153 Uiso 0.602(7) 1 calc R U P C 1
C31 C 0.755(4) 0.958(2) 0.8721(14) 0.095(8) Uani 0.602(7) 1 d D U P C 1
H31A H 0.767818 0.887582 0.922314 0.143 Uiso 0.602(7) 1 calc R U P C 1
H31B H 0.680189 1.022073 0.894129 0.143 Uiso 0.602(7) 1 calc R U P C 1
H31C H 0.850988 0.988473 0.861509 0.143 Uiso 0.602(7) 1 calc R U P C 1
C27' C 0.725(2) 0.8766(16) 0.7912(11) 0.057(2) Uani 0.398(7) 1 d D U P C 2
H27' H 0.786557 0.801238 0.823355 0.069 Uiso 0.398(7) 1 calc R U P C 2
C28' C 0.7849(12) 0.9189(11) 0.6909(9) 0.0694(16) Uani 0.398(7) 1 d D U P C 2
H28C H 0.767447 1.009114 0.681051 0.083 Uiso 0.398(7) 1 calc R U P C 2
H28D H 0.729409 0.888270 0.639141 0.083 Uiso 0.398(7) 1 calc R U P C 2
C29' C 0.9558(15) 0.873(2) 0.6809(16) 0.090(3) Uani 0.398(7) 1 d D U P C 2
H29C H 1.007618 0.884093 0.741944 0.108 Uiso 0.398(7) 1 calc R U P C 2
H29D H 0.970232 0.784746 0.673227 0.108 Uiso 0.398(7) 1 calc R U P C 2
C30' C 1.026(3) 0.9394(18) 0.5945(15) 0.102(3) Uani 0.398(7) 1 d D U P C 2
H30D H 1.133340 0.907219 0.591539 0.153 Uiso 0.398(7) 1 calc R U P C 2
H30E H 0.977119 0.927281 0.533639 0.153 Uiso 0.398(7) 1 calc R U P C 2
H30F H 1.014515 1.026656 0.602377 0.153 Uiso 0.398(7) 1 calc R U P C 2
C31' C 0.734(7) 0.996(4) 0.848(2) 0.095(8) Uani 0.398(7) 1 d D U P C 2
H31D H 0.698185 0.981634 0.915049 0.143 Uiso 0.398(7) 1 calc R U P C 2
H31E H 0.838310 1.010965 0.848756 0.143 Uiso 0.398(7) 1 calc R U P C 2
H31F H 0.671550 1.066277 0.813257 0.143 Uiso 0.398(7) 1 calc R U P C 2

loop_
_atom_site_aniso_label
_atom_site_aniso_U_11
_atom_site_aniso_U_22
_atom_site_aniso_U_33
_atom_site_aniso_U_23
_atom_site_aniso_U_13
_atom_site_aniso_U_12
Si1 0.0481(6) 0.0472(6) 0.0503(6) -0.0194(4) -0.0016(4) -0.0094(4)
C1 0.0376(17) 0.0307(16) 0.0388(17) -0.0058(13) -0.0087(13) -0.0045(13)
C2 0.0357(16) 0.0296(15) 0.0379(16) -0.0037(13) -0.0082(13) -0.0022(12)
C3 0.0401(17) 0.0282(15) 0.0404(17) -0.0059(13) -0.0092(13) -0.0042(13)
C4 0.0386(17) 0.0302(16) 0.0411(17) -0.0034(13) -0.0093(13) -0.0035(13)
C5 0.0429(18) 0.0308(16) 0.0453(18) -0.0021(13) -0.0070(14) -0.0079(13)
C6 0.0409(18) 0.0329(16) 0.0479(19) 0.0035(14) -0.0057(14) -0.0043(13)
S7 0.0397(11) 0.0422(11) 0.0514(11) 0.0038(8) -0.0026(7) -0.0138(7)
C8 0.042(2) 0.042(5) 0.053(5) 0.006(2) 0.001(3) -0.006(3)
F1 0.0467(15) 0.069(3) 0.062(3) 0.0013(16) 0.0052(17) -0.0183(17)
C9 0.042(2) 0.0492(14) 0.050(2) 0.0001(14) 0.0019(14) -0.0036(15)
C10 0.0393(18) 0.0384(17) 0.0444(18) 0.0031(14) -0.0046(14) -0.0031(13)
C6' 0.0409(18) 0.0329(16) 0.0479(19) 0.0035(14) -0.0057(14) -0.0043(13)
C7' 0.0397(11) 0.0422(11) 0.0514(11) 0.0038(8) -0.0026(7) -0.0138(7)
F1' 0.0467(15) 0.069(3) 0.062(3) 0.0013(16) 0.0052(17) -0.0183(17)
C8' 0.042(2) 0.042(5) 0.053(5) 0.006(2) 0.001(3) -0.006(3)
S9' 0.042(2) 0.0492(14) 0.050(2) 0.0001(14) 0.0019(14) -0.0036(15)
C10' 0.0393(18) 0.0384(17) 0.0444(18) 0.0031(14) -0.0046(14) -0.0031(13)
C11 0.0417(18) 0.0370(17) 0.0422(18) -0.0048(14) -0.0047(14) -0.0005(14)
C12 0.0382(17) 0.0323(16) 0.0393(17) -0.0015(13) -0.0056(13) -0.0023(13)
C13 0.0391(17) 0.0325(16) 0.0405(17) -0.0087(13) -0.0055(13) -0.0028(13)
C14 0.0346(16) 0.0311(16) 0.0409(17) -0.0061(13) -0.0081(13) -0.0035(12)
C15 0.0365(17) 0.0389(17) 0.0459(18) -0.0082(15) -0.0049(14) -0.0064(13)
C16 0.0384(18) 0.0448(19) 0.052(2) -0.0130(16) -0.0025(14) -0.0089(14)
C17 0.060(3) 0.063(3) 0.058(9) -0.009(3) 0.002(4) -0.001(2)
C18 0.082(4) 0.091(5) 0.052(4) 0.008(3) 0.000(3) -0.027(3)
C19 0.101(5) 0.119(6) 0.069(4) 0.003(4) 0.002(4) -0.047(5)
C20 0.110(9) 0.160(11) 0.117(8) 0.011(9) 0.002(7) -0.073(8)
C21 0.098(4) 0.092(8) 0.053(7) -0.012(4) -0.003(4) 0.013(4)
C17' 0.060(3) 0.063(3) 0.058(9) -0.009(3) 0.002(4) -0.001(2)
C18' 0.082(4) 0.091(5) 0.052(4) 0.008(3) 0.000(3) -0.027(3)
C19' 0.101(5) 0.119(6) 0.069(4) 0.003(4) 0.002(4) -0.047(5)
C20' 0.110(9) 0.160(11) 0.117(8) 0.011(9) 0.002(7) -0.073(8)
C21' 0.098(4) 0.092(8) 0.053(7) -0.012(4) -0.003(4) 0.013(4)
C22 0.074(3) 0.049(2) 0.062(3) -0.0146(19) -0.002(2) 0.000(2)
C23 0.129(5) 0.068(3) 0.079(4) -0.021(3) -0.002(3) 0.015(3)
C24 0.129(6) 0.071(4) 0.104(5) -0.020(3) -0.003(4) 0.009(4)
C25 0.140(7) 0.088(5) 0.124(6) -0.008(4) -0.045(5) 0.014(4)
C26 0.106(4) 0.067(3) 0.074(3) 0.000(3) 0.000(3) 0.004(3)
C27 0.055(4) 0.060(7) 0.061(5) -0.016(4) -0.013(4) -0.012(4)
C28 0.060(3) 0.064(4) 0.091(4) -0.029(3) -0.004(3) -0.017(3)
C29 0.061(4) 0.073(6) 0.140(11) -0.019(7) -0.018(5) -0.017(4)
C30 0.12(1) 0.089(5) 0.108(9) -0.031(6) 0.012(5) -0.037(6)
C31 0.087(11) 0.124(16) 0.097(11) -0.060(12) 0.002(10) -0.052(13)
C27' 0.055(4) 0.060(7) 0.061(5) -0.016(4) -0.013(4) -0.012(4)
C28' 0.060(3) 0.064(4) 0.091(4) -0.029(3) -0.004(3) -0.017(3)
C29' 0.061(4) 0.073(6) 0.140(11) -0.019(7) -0.018(5) -0.017(4)
C30' 0.12(1) 0.089(5) 0.108(9) -0.031(6) 0.012(5) -0.037(6)
C31' 0.087(11) 0.124(16) 0.097(11) -0.060(12) 0.002(10) -0.052(13)

loop_
_atom_type_symbol
_atom_type_description
_atom_type_scat_dispersion_real
_atom_type_scat_dispersion_imag
_atom_type_scat_source
C C 0.0181 0.0091 'International Tables Vol C Tables 4.2.6.8 and 6.1.1.4'
H H 0.0000 0.0000 'International Tables Vol C Tables 4.2.6.8 and 6.1.1.4'
F F 0.0727 0.0534 'International Tables Vol C Tables 4.2.6.8 and 6.1.1.4'
Si Si 0.2541 0.3302 'International Tables Vol C Tables 4.2.6.8 and 6.1.1.4'
S S 0.3331 0.5567 'International Tables Vol C Tables 4.2.6.8 and 6.1.1.4'

loop_
_geom_angle_atom_site_label_1
_geom_angle_atom_site_label_2
_geom_angle_atom_site_label_3
_geom_angle
_geom_angle_site_symmetry_1
_geom_angle_site_symmetry_3
_geom_angle_publ_flag
C16 Si1 C17 106.6(8) . . ?
C16 Si1 C27 107.3(3) . . ?
C17 Si1 C27 118.0(6) . . ?
C16 Si1 C22 107.48(18) . . ?
C17 Si1 C22 109.8(5) . . ?
C27 Si1 C22 107.2(3) . . ?
C16 Si1 C27' 104.2(5) . . ?
C22 Si1 C27' 122.0(5) . . ?
C16 Si1 C17' 111(2) . . ?
C22 Si1 C17' 110.8(12) . . ?
C27' Si1 C17' 101.1(13) . . ?
C2 C1 C14 121.2(3) . 2_666 ?
C2 C1 C15 119.5(3) . . ?
C14 C1 C15 119.3(3) 2_666 . ?
C3 C2 C1 122.2(3) . . ?
C3 C2 C14 118.5(3) . . ?
C1 C2 C14 119.4(3) . . ?
C4 C3 C2 122.7(3) . . ?
C4 C3 H3 118.7 . . ?
C2 C3 H3 118.7 . . ?
C3 C4 C5 122.1(3) . . ?
C3 C4 C12 118.8(3) . . ?
C5 C4 C12 119.1(3) . . ?
C6' C5 C4 120.2(3) . . ?
C6 C5 C4 120.2(3) . . ?
C6 C5 H5 119.9 . . ?
C4 C5 H5 119.9 . . ?
C5 C6 C10 121.0(3) . . ?
C5 C6 S7 128.7(3) . . ?
C10 C6 S7 110.3(3) . . ?
C6 S7 C8 90.1(3) . . ?
F1 C8 C9 128.2(9) . . ?
F1 C8 S7 116.2(5) . . ?
C9 C8 S7 115.6(8) . . ?
C8 C9 C10 110.7(14) . . ?
C8 C9 H9 124.6 . . ?
C10 C9 H9 124.6 . . ?
C11 C10 C9 126.4(8) . . ?
C11 C10 C6 120.4(3) . . ?
C9 C10 C6 113.2(8) . . ?
C5 C6' C7' 125.4(9) . . ?
C5 C6' C10' 121.0(3) . . ?
C7' C6' C10' 113.5(8) . . ?
C8' C7' C6' 109.5(14) . . ?
C8' C7' H7' 125.2 . . ?
C6' C7' H7' 125.2 . . ?
C7' C8' F1' 128.9(10) . . ?
C7' C8' S9' 115.9(9) . . ?
F1' C8' S9' 115.0(7) . . ?
C10' S9' C8' 90.6(4) . . ?
C11 C10' C6' 120.4(3) . . ?
C11 C10' S9' 129.4(4) . . ?
C6' C10' S9' 110.2(3) . . ?
C10' C11 C12 120.2(3) . . ?
C10 C11 C12 120.2(3) . . ?
C10 C11 H11 119.9 . . ?
C12 C11 H11 119.9 . . ?
C13 C12 C11 122.1(3) . . ?
C13 C12 C4 118.8(3) . . ?
C11 C12 C4 119.1(3) . . ?
C12 C13 C14 122.5(3) . . ?
C12 C13 H13 118.8 . . ?
C14 C13 H13 118.8 . . ?
C13 C14 C1 121.9(3) . 2_666 ?
C13 C14 C2 118.7(3) . . ?
C1 C14 C2 119.4(3) 2_666 . ?
C16 C15 C1 179.2(4) . . ?
C15 C16 Si1 177.6(3) . . ?
C21 C17 C18 113.7(8) . . ?
C21 C17 Si1 115.7(13) . . ?
C18 C17 Si1 108.5(17) . . ?
C21 C17 H17 106.1 . . ?
C18 C17 H17 106.1 . . ?
Si1 C17 H17 106.1 . . ?
C19 C18 C17 115.1(14) . . ?
C19 C18 H18A 108.5 . . ?
C17 C18 H18A 108.5 . . ?
C19 C18 H18B 108.5 . . ?
C17 C18 H18B 108.5 . . ?
H18A C18 H18B 107.5 . . ?
C18 C19 C20 111.0(8) . . ?
C18 C19 H19A 109.4 . . ?
C20 C19 H19A 109.4 . . ?
C18 C19 H19B 109.4 . . ?
C20 C19 H19B 109.4 . . ?
H19A C19 H19B 108.0 . . ?
C19 C20 H20A 109.5 . . ?
C19 C20 H20B 109.5 . . ?
H20A C20 H20B 109.5 . . ?
C19 C20 H20C 109.5 . . ?
H20A C20 H20C 109.5 . . ?
H20B C20 H20C 109.5 . . ?
C17 C21 H21A 109.5 . . ?
C17 C21 H21B 109.5 . . ?
H21A C21 H21B 109.5 . . ?
C17 C21 H21C 109.5 . . ?
H21A C21 H21C 109.5 . . ?
H21B C21 H21C 109.5 . . ?
C21' C17' C18' 108(2) . . ?
C21' C17' Si1 107(5) . . ?
C18' C17' Si1 119(5) . . ?
C21' C17' H17' 107.2 . . ?
C18' C17' H17' 107.2 . . ?
Si1 C17' H17' 107.2 . . ?
C19' C18' C17' 112(3) . . ?
C19' C18' H18C 109.3 . . ?
C17' C18' H18C 109.3 . . ?
C19' C18' H18D 109.3 . . ?
C17' C18' H18D 109.3 . . ?
H18C C18' H18D 108.0 . . ?
C18' C19' C20' 125(2) . . ?
C18' C19' H19C 106.0 . . ?
C20' C19' H19C 106.0 . . ?
C18' C19' H19D 106.0 . . ?
C20' C19' H19D 106.0 . . ?
H19C C19' H19D 106.3 . . ?
C19' C20' H20D 109.5 . . ?
C19' C20' H20E 109.5 . . ?
H20D C20' H20E 109.5 . . ?
C19' C20' H20F 109.5 . . ?
H20D C20' H20F 109.5 . . ?
H20E C20' H20F 109.5 . . ?
C17' C21' H21D 109.5 . . ?
C17' C21' H21E 109.5 . . ?
H21D C21' H21E 109.5 . . ?
C17' C21' H21F 109.5 . . ?
H21D C21' H21F 109.5 . . ?
H21E C21' H21F 109.5 . . ?
C26 C22 C23 112.2(4) . . ?
C26 C22 Si1 113.0(3) . . ?
C23 C22 Si1 112.3(3) . . ?
C26 C22 H22 106.2 . . ?
C23 C22 H22 106.2 . . ?
Si1 C22 H22 106.2 . . ?
C24 C23 C22 117.2(5) . . ?
C24 C23 H23A 108.0 . . ?
C22 C23 H23A 108.0 . . ?
C24 C23 H23B 108.0 . . ?
C22 C23 H23B 108.0 . . ?
H23A C23 H23B 107.2 . . ?
C23 C24 C25 109.8(6) . . ?
C23 C24 H24A 109.7 . . ?
C25 C24 H24A 109.7 . . ?
C23 C24 H24B 109.7 . . ?
C25 C24 H24B 109.7 . . ?
H24A C24 H24B 108.2 . . ?
C24 C25 H25A 109.5 . . ?
C24 C25 H25B 109.5 . . ?
H25A C25 H25B 109.5 . . ?
C24 C25 H25C 109.5 . . ?
H25A C25 H25C 109.5 . . ?
H25B C25 H25C 109.5 . . ?
C22 C26 H26A 109.5 . . ?
C22 C26 H26B 109.5 . . ?
H26A C26 H26B 109.5 . . ?
C22 C26 H26C 109.5 . . ?
H26A C26 H26C 109.5 . . ?
H26B C26 H26C 109.5 . . ?
C28 C27 C31 100.0(12) . . ?
C28 C27 Si1 112.3(7) . . ?
C31 C27 Si1 112.0(14) . . ?
C28 C27 H27 110.7 . . ?
C31 C27 H27 110.7 . . ?
Si1 C27 H27 110.7 . . ?
C27 C28 C29 116.4(9) . . ?
C27 C28 H28A 108.2 . . ?
C29 C28 H28A 108.2 . . ?
C27 C28 H28B 108.2 . . ?
C29 C28 H28B 108.2 . . ?
H28A C28 H28B 107.3 . . ?
C30 C29 C28 109.5(10) . . ?
C30 C29 H29A 109.8 . . ?
C28 C29 H29A 109.8 . . ?
C30 C29 H29B 109.8 . . ?
C28 C29 H29B 109.8 . . ?
H29A C29 H29B 108.2 . . ?
C29 C30 H30A 109.5 . . ?
C29 C30 H30B 109.5 . . ?
H30A C30 H30B 109.5 . . ?
C29 C30 H30C 109.5 . . ?
H30A C30 H30C 109.5 . . ?
H30B C30 H30C 109.5 . . ?
C27 C31 H31A 109.5 . . ?
C27 C31 H31B 109.5 . . ?
H31A C31 H31B 109.5 . . ?
C27 C31 H31C 109.5 . . ?
H31A C31 H31C 109.5 . . ?
H31B C31 H31C 109.5 . . ?
C28' C27' C31' 99.9(17) . . ?
C28' C27' Si1 111.0(11) . . ?
C31' C27' Si1 106(2) . . ?
C28' C27' H27' 113.0 . . ?
C31' C27' H27' 113.0 . . ?
Si1 C27' H27' 113.0 . . ?
C27' C28' C29' 111.9(12) . . ?
C27' C28' H28C 109.2 . . ?
C29' C28' H28C 109.2 . . ?
C27' C28' H28D 109.2 . . ?
C29' C28' H28D 109.2 . . ?
H28C C28' H28D 107.9 . . ?
C30' C29' C28' 112.8(16) . . ?
C30' C29' H29C 109.0 . . ?
C28' C29' H29C 109.0 . . ?
C30' C29' H29D 109.0 . . ?
C28' C29' H29D 109.0 . . ?
H29C C29' H29D 107.8 . . ?
C29' C30' H30D 109.5 . . ?
C29' C30' H30E 109.5 . . ?
H30D C30' H30E 109.5 . . ?
C29' C30' H30F 109.5 . . ?
H30D C30' H30F 109.5 . . ?
H30E C30' H30F 109.5 . . ?
C27' C31' H31D 109.5 . . ?
C27' C31' H31E 109.5 . . ?
H31D C31' H31E 109.5 . . ?
C27' C31' H31F 109.5 . . ?
H31D C31' H31F 109.5 . . ?
H31E C31' H31F 109.5 . . ?

loop_
_geom_bond_atom_site_label_1
_geom_bond_atom_site_label_2
_geom_bond_distance
_geom_bond_site_symmetry_2
_geom_bond_publ_flag
Si1 C16 1.845(4) . ?
Si1 C17 1.86(3) . ?
Si1 C27 1.875(12) . ?
Si1 C22 1.893(4) . ?
Si1 C27' 1.952(19) . ?
Si1 C17' 1.96(9) . ?
C1 C2 1.415(5) . ?
C1 C14 1.417(4) 2_666 ?
C1 C15 1.433(5) . ?
C2 C3 1.400(5) . ?
C2 C14 1.450(4) . ?
C3 C4 1.389(5) . ?
C3 H3 0.9500 . ?
C4 C5 1.417(5) . ?
C4 C12 1.451(5) . ?
C5 C6' 1.358(5) . ?
C5 C6 1.358(5) . ?
C5 H5 0.9500 . ?
C6 C10 1.442(5) . ?
C6 S7 1.744(4) . ?
S7 C8 1.755(7) . ?
C8 F1 1.337(7) . ?
C8 C9 1.346(18) . ?
C9 C10 1.430(15) . ?
C9 H9 0.9500 . ?
C10 C11 1.362(5) . ?
C6' C7' 1.438(15) . ?
C6' C10' 1.442(5) . ?
C7' C8' 1.328(19) . ?
C7' H7' 0.9500 . ?
F1' C8' 1.359(10) . ?
C8' S9' 1.756(11) . ?
S9' C10' 1.708(5) . ?
C10' C11 1.362(5) . ?
C11 C12 1.419(5) . ?
C11 H11 0.9500 . ?
C12 C13 1.391(5) . ?
C13 C14 1.402(5) . ?
C13 H13 0.9500 . ?
C15 C16 1.202(5) . ?
C17 C21 1.532(13) . ?
C17 C18 1.543(12) . ?
C17 H17 1.0000 . ?
C18 C19 1.526(9) . ?
C18 H18A 0.9900 . ?
C18 H18B 0.9900 . ?
C19 C20 1.543(12) . ?
C19 H19A 0.9900 . ?
C19 H19B 0.9900 . ?
C20 H20A 0.9800 . ?
C20 H20B 0.9800 . ?
C20 H20C 0.9800 . ?
C21 H21A 0.9800 . ?
C21 H21B 0.9800 . ?
C21 H21C 0.9800 . ?
C17' C21' 1.539(19) . ?
C17' C18' 1.55(2) . ?
C17' H17' 1.0000 . ?
C18' C19' 1.495(17) . ?
C18' H18C 0.9900 . ?
C18' H18D 0.9900 . ?
C19' C20' 1.508(19) . ?
C19' H19C 0.9900 . ?
C19' H19D 0.9900 . ?
C20' H20D 0.9800 . ?
C20' H20E 0.9800 . ?
C20' H20F 0.9800 . ?
C21' H21D 0.9800 . ?
C21' H21E 0.9800 . ?
C21' H21F 0.9800 . ?
C22 C26 1.515(7) . ?
C22 C23 1.528(7) . ?
C22 H22 1.0000 . ?
C23 C24 1.471(9) . ?
C23 H23A 0.9900 . ?
C23 H23B 0.9900 . ?
C24 C25 1.483(7) . ?
C24 H24A 0.9900 . ?
C24 H24B 0.9900 . ?
C25 H25A 0.9800 . ?
C25 H25B 0.9800 . ?
C25 H25C 0.9800 . ?
C26 H26A 0.9800 . ?
C26 H26B 0.9800 . ?
C26 H26C 0.9800 . ?
C27 C28 1.512(11) . ?
C27 C31 1.619(15) . ?
C27 H27 1.0000 . ?
C28 C29 1.544(11) . ?
C28 H28A 0.9900 . ?
C28 H28B 0.9900 . ?
C29 C30 1.537(15) . ?
C29 H29A 0.9900 . ?
C29 H29B 0.9900 . ?
C30 H30A 0.9800 . ?
C30 H30B 0.9800 . ?
C30 H30C 0.9800 . ?
C31 H31A 0.9800 . ?
C31 H31B 0.9800 . ?
C31 H31C 0.9800 . ?
C27' C28' 1.524(15) . ?
C27' C31' 1.616(18) . ?
C27' H27' 1.0000 . ?
C28' C29' 1.560(15) . ?
C28' H28C 0.9900 . ?
C28' H28D 0.9900 . ?
C29' C30' 1.515(18) . ?
C29' H29C 0.9900 . ?
C29' H29D 0.9900 . ?
C30' H30D 0.9800 . ?
C30' H30E 0.9800 . ?
C30' H30F 0.9800 . ?
C31' H31D 0.9800 . ?
C31' H31E 0.9800 . ?
C31' H31F 0.9800 . ?

loop_
_geom_torsion_atom_site_label_1
_geom_torsion_atom_site_label_2
_geom_torsion_atom_site_label_3
_geom_torsion_atom_site_label_4
_geom_torsion
_geom_torsion_site_symmetry_1
_geom_torsion_site_symmetry_2
_geom_torsion_site_symmetry_3
_geom_torsion_site_symmetry_4
_geom_torsion_publ_flag
C14 C1 C2 C3 -178.8(3) 2_666 . . . ?
C15 C1 C2 C3 1.0(5) . . . . ?
C14 C1 C2 C14 0.4(5) 2_666 . . . ?
C15 C1 C2 C14 -179.7(3) . . . . ?
C1 C2 C3 C4 179.5(3) . . . . ?
C14 C2 C3 C4 0.2(5) . . . . ?
C2 C3 C4 C5 -179.3(3) . . . . ?
C2 C3 C4 C12 0.7(5) . . . . ?
C3 C4 C5 C6' -179.9(3) . . . . ?
C12 C4 C5 C6' 0.1(5) . . . . ?
C3 C4 C5 C6 -179.9(3) . . . . ?
C12 C4 C5 C6 0.1(5) . . . . ?
C4 C5 C6 C10 0.1(5) . . . . ?
C4 C5 C6 S7 178.0(3) . . . . ?
C5 C6 S7 C8 180.0(4) . . . . ?
C10 C6 S7 C8 -1.9(4) . . . . ?
C6 S7 C8 F1 -178.1(6) . . . . ?
C6 S7 C8 C9 0.4(13) . . . . ?
F1 C8 C9 C10 179.5(10) . . . . ?
S7 C8 C9 C10 1(2) . . . . ?
C8 C9 C10 C11 178.8(9) . . . . ?
C8 C9 C10 C6 -3(2) . . . . ?
C5 C6 C10 C11 -0.2(5) . . . . ?
S7 C6 C10 C11 -178.4(3) . . . . ?
C5 C6 C10 C9 -178.7(12) . . . . ?
S7 C6 C10 C9 3.0(12) . . . . ?
C4 C5 C6' C7' -175.9(11) . . . . ?
C4 C5 C6' C10' 0.1(5) . . . . ?
C5 C6' C7' C8' -177.7(10) . . . . ?
C10' C6' C7' C8' 6.1(18) . . . . ?
C6' C7' C8' F1' -179.8(13) . . . . ?
C6' C7' C8' S9' -5(2) . . . . ?
C7' C8' S9' C10' 2.5(15) . . . . ?
F1' C8' S9' C10' 177.8(10) . . . . ?
C5 C6' C10' C11 -0.2(5) . . . . ?
C7' C6' C10' C11 176.2(10) . . . . ?
C5 C6' C10' S9' 179.2(4) . . . . ?
C7' C6' C10' S9' -4.4(11) . . . . ?
C8' S9' C10' C11 -179.5(6) . . . . ?
C8' S9' C10' C6' 1.2(7) . . . . ?
C6' C10' C11 C12 0.1(5) . . . . ?
S9' C10' C11 C12 -179.2(5) . . . . ?
C9 C10 C11 C12 178.5(13) . . . . ?
C6 C10 C11 C12 0.1(5) . . . . ?
C10' C11 C12 C13 -179.3(3) . . . . ?
C10 C11 C12 C13 -179.3(3) . . . . ?
C10' C11 C12 C4 0.1(5) . . . . ?
C10 C11 C12 C4 0.1(5) . . . . ?
C3 C4 C12 C13 -0.8(4) . . . . ?
C5 C4 C12 C13 179.2(3) . . . . ?
C3 C4 C12 C11 179.8(3) . . . . ?
C5 C4 C12 C11 -0.2(4) . . . . ?
C11 C12 C13 C14 179.4(3) . . . . ?
C4 C12 C13 C14 0.1(5) . . . . ?
C12 C13 C14 C1 -179.0(3) . . . 2_666 ?
C12 C13 C14 C2 0.7(5) . . . . ?
C3 C2 C14 C13 -0.9(4) . . . . ?
C1 C2 C14 C13 179.8(3) . . . . ?
C3 C2 C14 C1 178.9(3) . . . 2_666 ?
C1 C2 C14 C1 -0.4(5) . . . 2_666 ?
C16 Si1 C17 C21 73.8(15) . . . . ?
C27 Si1 C17 C21 -46.9(18) . . . . ?
C22 Si1 C17 C21 -170.0(12) . . . . ?
C16 Si1 C17 C18 -55.3(11) . . . . ?
C27 Si1 C17 C18 -176.0(8) . . . . ?
C22 Si1 C17 C18 60.9(13) . . . . ?
C21 C17 C18 C19 58(2) . . . . ?
Si1 C17 C18 C19 -171.7(9) . . . . ?
C17 C18 C19 C20 179.6(11) . . . . ?
C21' C17' C18' C19' -45(7) . . . . ?
Si1 C17' C18' C19' 78(3) . . . . ?
C17' C18' C19' C20' 145(4) . . . . ?
C16 Si1 C22 C26 -56.5(4) . . . . ?
C17 Si1 C22 C26 -172.1(8) . . . . ?
C27 Si1 C22 C26 58.6(5) . . . . ?
C27' Si1 C22 C26 63.5(7) . . . . ?
C17' Si1 C22 C26 -178(2) . . . . ?
C16 Si1 C22 C23 175.3(4) . . . . ?
C17 Si1 C22 C23 59.7(9) . . . . ?
C27 Si1 C22 C23 -69.6(5) . . . . ?
C27' Si1 C22 C23 -64.7(7) . . . . ?
C17' Si1 C22 C23 54(2) . . . . ?
C26 C22 C23 C24 59.1(8) . . . . ?
Si1 C22 C23 C24 -172.3(5) . . . . ?
C22 C23 C24 C25 70.9(8) . . . . ?
C16 Si1 C27 C28 -41.2(8) . . . . ?
C17 Si1 C27 C28 79.1(11) . . . . ?
C22 Si1 C27 C28 -156.4(6) . . . . ?
C16 Si1 C27 C31 -152.8(11) . . . . ?
C17 Si1 C27 C31 -32.4(14) . . . . ?
C22 Si1 C27 C31 92.0(11) . . . . ?
C31 C27 C28 C29 -71.0(15) . . . . ?
Si1 C27 C28 C29 170.1(8) . . . . ?
C27 C28 C29 C30 -53.2(14) . . . . ?
C31' C27' C28' C29' 96(3) . . . . ?
Si1 C27' C28' C29' -152.2(13) . . . . ?
C27' C28' C29' C30' -165.0(17) . . . . ?
